data_4003639
loop_
_publ_author_name
'Dong, Jinqiao'
'Shen, Pingchuan'
'Ying, Shaoming'
'Li, Zi-Jian'
'Yuan, Yi Di'
'Wang, Yuxiang'
'Zheng, Xiaoyan'
'Peh, Shing Bo'
'Yuan, Hongye'
'Liu, Guoliang'
'Cheng, Youdong'
'Pan, Yutong'
'Shi, Leilei'
'Zhang, Jian'
'Yuan, Daqiang'
'Liu, Bin'
'Zhao, Zujin'
'Tang, Ben Zhong'
'Zhao, Dan'

_publ_section_title
;
 Aggregation-Induced Emission-Responsive Metal--Organic Frameworks
;
_journal_name_full 'Chemistry of Materials'
_journal_paper_doi 10.1021/acs.chemmater.0c02277
_journal_year 2020
_chemical_formula_moiety 'C360 O91 Zn28'
_chemical_formula_sum 'C360 O91 Zn28'
_chemical_formula_weight 7609.96
_space_group_crystal_system cubic
_space_group_IT_number 215
_space_group_name_Hall 'P -4 2 3'
_space_group_name_H-M_alt 'P -4 3 m'
_atom_sites_solution_primary dual
_audit_creation_date 2020-02-05
_audit_creation_method
;
Olex2 1.2
(compiled 2018.05.29 svn.r3508 for OlexSys, GUI svn.r5506)
;
_cell_angle_alpha 90
_cell_angle_beta 90
_cell_angle_gamma 90
_cell_formula_units_Z 1
_cell_length_a 42.4115(7)
_cell_length_b 42.4115(7)
_cell_length_c 42.4115(7)
_cell_measurement_reflns_used 7204
_cell_measurement_temperature 120
_cell_measurement_theta_max 71.42
_cell_measurement_theta_min 4.75
_cell_volume 76287(2)
_computing_molecular_graphics 'Olex2 (Dolomanov et al., 2009)'
_computing_publication_material 'Olex2 (Dolomanov et al., 2009)'
_computing_structure_refinement 'ShelXL (Sheldrick, 2015)'
_computing_structure_solution 'ShelXT (Sheldrick, 2015)'
_diffrn_ambient_temperature 120
_diffrn_measured_fraction_theta_full 0.984
_diffrn_measured_fraction_theta_max 0.984
_diffrn_measurement_device_type 'Bruker APEX-II CCD'
_diffrn_measurement_method '\w scans'
_diffrn_radiation_type CuK\a
_diffrn_radiation_wavelength 1.54184
_diffrn_reflns_av_R_equivalents 0.0530
_diffrn_reflns_av_unetI/netI 0.0469
_diffrn_reflns_Laue_measured_fraction_full 0.984
_diffrn_reflns_Laue_measured_fraction_max 0.984
_diffrn_reflns_limit_h_max 20
_diffrn_reflns_limit_h_min -23
_diffrn_reflns_limit_k_max 20
_diffrn_reflns_limit_k_min -23
_diffrn_reflns_limit_l_max 23
_diffrn_reflns_limit_l_min -16
_diffrn_reflns_number 11754
_diffrn_reflns_point_group_measured_fraction_full 0.939
_diffrn_reflns_point_group_measured_fraction_max 0.939
_diffrn_reflns_theta_full 24.961
_diffrn_reflns_theta_max 24.961
_diffrn_reflns_theta_min 3.456
_diffrn_standards_number 0
_exptl_absorpt_coefficient_mu 0.310
_exptl_absorpt_correction_T_max 0.328
_exptl_absorpt_correction_T_min 0.130
_exptl_absorpt_correction_type multi-scan
_exptl_crystal_colour colourless
_exptl_crystal_colour_primary colourless
_exptl_crystal_density_diffrn 0.166
_exptl_crystal_description octahedral
_exptl_crystal_F_000 3728
_exptl_crystal_size_max 0.1
_exptl_crystal_size_mid 0.1
_exptl_crystal_size_min 0.1
_refine_diff_density_max 0.184
_refine_diff_density_min -0.290
_refine_diff_density_rms 0.029
_refine_ls_abs_structure_details
;
 Flack x determined using 674 quotients [(I+)-(I-)]/[(I+)+(I-)]
 (Parsons, Flack and Wagner, Acta Cryst. B69 (2013) 249-259).
;
_refine_ls_abs_structure_Flack 0.47(5)
_refine_ls_extinction_method none
_refine_ls_goodness_of_fit_ref 1.068
_refine_ls_hydrogen_treatment undef
_refine_ls_matrix_type full
_refine_ls_number_parameters 219
_refine_ls_number_reflns 2353
_refine_ls_number_restraints 527
_refine_ls_restrained_S_all 1.068
_refine_ls_R_factor_all 0.1031
_refine_ls_R_factor_gt 0.0858
_refine_ls_shift/su_max 0.033
_refine_ls_shift/su_mean 0.002
_refine_ls_structure_factor_coef Fsqd
_refine_ls_weighting_details 'w=1/[\s^2^(Fo^2^)+(0.1346P)^2^+111.2130P] where P=(Fo^2^+2Fc^2^)/3'
_refine_ls_weighting_scheme calc
_refine_ls_wR_factor_gt 0.2157
_refine_ls_wR_factor_ref 0.2448
_reflns_Friedel_coverage 0.748
_reflns_Friedel_fraction_full 0.886
_reflns_Friedel_fraction_max 0.886
_reflns_number_gt 1948
_reflns_number_total 2353
_reflns_threshold_expression 'I > 2\s(I)'
_cod_data_source_file cm0c02277_si_001.cif
_cod_data_source_block 1_sq
_cod_original_cell_volume 76287(4)
_cod_database_code 4003639
_shelx_shelxl_version_number 2014/7
_shelx_space_group_comment
;
The symmetry employed for this shelxl refinement is uniquely defined
by the following loop, which should always be used as a source of
symmetry information in preference to the above space-group names.
They are only intended as comments.
;
_shelx_estimated_absorpt_t_max 0.970
_shelx_estimated_absorpt_t_min 0.970
_olex2_refinement_description
;
1. Restrained distances
 O3-Zn1 = O4-Zn3
 1.96 with sigma of 0.01
 C14-O2 = C15-O3 = C28-O4
 1.26 with sigma of 0.01
 C1-C2 = C5-C6 = C9-C10 = C13-C14
 1.45 with sigma of 0.01
 C15-C16 = C19-C20 = C23-C24 = C27-C28
 1.45 with sigma of 0.01
 C2-C3 = C3-C4 = C4-C5 = C6-C7 = C7-C8 = C8-C9
 1.39 with sigma of 0.01
 C10-C11 = C11-C12 = C12-C13
 1.39 with sigma of 0.01
 C16-C17 = C17-C18 = C18-C19 = C20-C21
 1.39 with sigma of 0.01
 C21-C22 = C22-C23 = C24-C25 = C25-C26 = C26-C27
 1.39 with sigma of 0.01
 C2-C4 = C3-C5 = C6-C8 = C7-C9 = C10-C12 = C11-C13
 2.4 with sigma of 0.01
 C16-C18 = C17-C19 = C20-C22 = C21-C23 = C24-C26 = C25-C27
 2.4 with sigma of 0.01
 C2-C5 = C6-C9 = C10-C13 = C16-C19 = C20-C23 = C24-C27
 2.8 with sigma of 0.01
 C21-C20 = C22-C21 = C23-C22 = C26-C25 = C25-C24 = C27-C26 = C19-C18 = C18-C17
 = C17-C16 = C3-C2 = C4-C3 = C5-C4 = C7-C6 = C8-C7 = C9-C8 = C11-C10 = C12-C11 =
  C13-C12
 1.39 with sigma of 0.02
 Zn3-O8
 2 with sigma of 0.02
2. Uiso/Uaniso restraints and constraints
All non-hydrogen atoms have similar U: within 2A with sigma of 0.04 and sigma
for terminal atoms of 0.08
Uanis(O8) \\sim Ueq: with sigma of 0.001 and sigma for terminal atoms of 0.002
3. Rigid body (RIGU) restrains
 All non-hydrogen atoms
 with sigma for 1-2 distances of 0.004 and sigma for 1-3 distances of 0.004
;
_olex2_submission_special_instructions 'No special instructions were received'

loop_
_space_group_symop_operation_xyz
'x, y, z'
'y, -x, -z'
'-x, -y, z'
'-y, x, -z'
'-x, z, -y'
'x, -y, -z'
'-x, -z, y'
'-z, -y, x'
'-x, y, -z'
'z, -y, -x'
'z, x, y'
'y, z, x'
'-y, -z, x'
'z, -x, -y'
'-y, z, -x'
'-z, -x, y'
'-z, x, -y'
'y, -z, -x'
'-y, -x, z'
'y, x, z'
'x, -z, -y'
'x, z, y'
'-z, y, -x'
'z, y, x'

loop_
_atom_site_label
_atom_site_type_symbol
_atom_site_fract_x
_atom_site_fract_y
_atom_site_fract_z
_atom_site_U_iso_or_equiv
_atom_site_adp_type
_atom_site_occupancy
_atom_site_site_symmetry_order
_atom_site_calc_flag
_atom_site_refinement_flags_posn
_atom_site_refinement_flags_adp
_atom_site_refinement_flags_occupancy
_atom_site_disorder_assembly
_atom_site_disorder_group
Zn1 Zn 0.52594(10) 0.47406(10) 0.97506(13) 0.132(3) Uani 1 2 d DS TU P . .
Zn2 Zn 0.52664(9) 0.52664(9) 0.52664(9) 0.045(3) Uani 1 6 d S TU P . .
Zn3 Zn 0.9740(2) 0.5207(4) 0.9740(2) 0.517(8) Uani 1 2 d DS TU P . .
O5 O 0.5000 0.5000 1.0000 0.113(13) Uani 1 8 d S TU P . .
O1 O 0.5176(4) 0.4824(4) 0.9329(6) 0.152(10) Uani 1 2 d S TU P . .
O6 O 0.5000 0.5000 0.5000 0.037(13) Uani 1 24 d S TU P . .
O2 O 0.5188(3) 0.5188(3) 0.5686(4) 0.078(7) Uani 1 2 d DS TU P . .
O3 O 0.5707(3) 0.4811(5) 0.9819(4) 0.214(9) Uani 1 1 d D U . . .
O4 O 0.9297(5) 0.5053(12) 0.9717(4) 0.544(18) Uani 1 1 d D U . . .
O7 O 1.0000 0.5000 1.0000 0.53(2) Uani 1 8 d S TU P . .
C1 C 0.5000 0.5000 0.9186(6) 0.136(16) Uani 1 4 d DS TU P . .
C2 C 0.5000 0.5000 0.8842(5) 0.167(17) Uani 1 4 d DS TU P . .
C3 C 0.5199(3) 0.4801(3) 0.8677(5) 0.198(14) Uani 1 2 d DS TU P . .
C4 C 0.5199(3) 0.4801(3) 0.8348(5) 0.209(15) Uani 1 2 d DS TU P . .
C5 C 0.5000 0.5000 0.8182(4) 0.21(2) Uani 1 4 d DS TU P . .
C6 C 0.5000 0.5000 0.7837(4) 0.23(2) Uani 1 4 d DS TU P . .
C7 C 0.5198(3) 0.4802(3) 0.7670(4) 0.275(17) Uani 1 2 d DS TU P . .
C8 C 0.5197(3) 0.4803(3) 0.7343(4) 0.266(17) Uani 1 2 d DS TU P . .
C9 C 0.5000 0.5000 0.7176(4) 0.25(2) Uani 1 4 d DS TU P . .
C10 C 0.5000 0.5000 0.6832(4) 0.23(2) Uani 1 4 d DS TU P . .
C11 C 0.5198(3) 0.5198(3) 0.6665(5) 0.230(16) Uani 1 2 d DS TU P . .
C12 C 0.5199(3) 0.5199(3) 0.6338(5) 0.201(15) Uani 1 2 d DS TU P . .
C13 C 0.5000 0.5000 0.6172(5) 0.174(17) Uani 1 4 d DS TU P . .
C14 C 0.5000 0.5000 0.5829(6) 0.129(17) Uani 1 4 d DS TU P . .
C15 C 0.5848(6) 0.5000 1.0000 0.181(15) Uani 1 2 d DS TU P . .
C16 C 0.6191(5) 0.5000 1.0000 0.212(16) Uani 1 2 d DS TU P . .
C17 C 0.6355(5) 0.4790(6) 0.9805(6) 0.244(13) Uani 1 1 d D U . . .
C18 C 0.6681(5) 0.4813(8) 0.9784(6) 0.321(16) Uani 1 1 d D U . . .
C19 C 0.6850(5) 0.5000 1.0000 0.40(2) Uani 1 2 d DS TU P . .
C20 C 0.7199(5) 0.5000 1.0000 0.46(2) Uani 1 2 d DS TU P . .
C21 C 0.7369(5) 0.5222(9) 1.0177(11) 0.49(2) Uani 1 1 d D U . . .
C22 C 0.7694(5) 0.5187(12) 1.0213(10) 0.54(2) Uani 1 1 d D U . . .
C23 C 0.7859(5) 0.5000 1.0000 0.58(3) Uani 1 2 d DS TU P . .
C24 C 0.8202(6) 0.5000 1.0000 0.62(3) Uani 1 2 d DS TU P . .
C25 C 0.8368(6) 0.5254(10) 1.0127(17) 0.63(3) Uani 1 1 d D U . . .
C26 C 0.8694(6) 0.5267(8) 1.0099(18) 0.62(3) Uani 1 1 d D U . . .
C27 C 0.8859(6) 0.5000 1.0000 0.61(3) Uani 1 2 d DS TU P . .
C28 C 0.9202(7) 0.5000 1.0000 0.58(2) Uani 1 2 d DS TU P . .
O8 O 0.9885(11) 0.5654(10) 0.9885(11) 0.651(3) Uani 1 2 d DS TU P . .

loop_
_atom_site_aniso_label
_atom_site_aniso_U_11
_atom_site_aniso_U_22
_atom_site_aniso_U_33
_atom_site_aniso_U_23
_atom_site_aniso_U_13
_atom_site_aniso_U_12
Zn1 0.161(4) 0.161(4) 0.073(5) -0.028(4) 0.028(4) -0.004(6)
Zn2 0.045(3) 0.045(3) 0.045(3) -0.014(4) -0.014(4) -0.014(4)
Zn3 0.418(10) 0.71(2) 0.418(10) -0.081(10) -0.063(13) -0.081(10)
O5 0.147(18) 0.147(18) 0.04(2) 0.000 0.000 0.000
O1 0.198(15) 0.198(15) 0.058(12) -0.014(8) 0.014(8) -0.031(16)
O6 0.037(13) 0.037(13) 0.037(13) 0.000 0.000 0.000
O2 0.100(11) 0.100(11) 0.036(10) -0.017(7) -0.017(7) -0.005(15)
O3 0.173(12) 0.37(2) 0.096(17) -0.016(16) 0.028(11) -0.016(13)
O4 0.34(2) 0.82(4) 0.47(4) -0.01(3) 0.001(18) -0.03(2)
O7 0.43(3) 0.74(4) 0.43(3) 0.000 0.000 0.000
C1 0.17(2) 0.17(2) 0.069(18) 0.000 0.000 -0.08(2)
C2 0.22(2) 0.22(2) 0.060(18) 0.000 0.000 -0.06(3)
C3 0.27(2) 0.27(2) 0.046(17) 0.005(10) -0.005(10) 0.00(3)
C4 0.29(2) 0.29(2) 0.039(17) 0.003(10) -0.003(10) 0.00(3)
C5 0.30(3) 0.30(3) 0.02(2) 0.000 0.000 0.01(3)
C6 0.34(3) 0.34(3) 0.02(2) 0.000 0.000 0.03(3)
C7 0.40(3) 0.40(3) 0.034(19) -0.011(11) 0.011(11) 0.08(3)
C8 0.38(3) 0.38(3) 0.032(18) -0.008(11) 0.008(11) 0.06(3)
C9 0.35(3) 0.35(3) 0.05(2) 0.000 0.000 0.01(3)
C10 0.32(3) 0.32(3) 0.05(2) 0.000 0.000 -0.05(3)
C11 0.32(2) 0.32(2) 0.041(17) -0.019(10) -0.019(10) -0.07(3)
C12 0.28(2) 0.28(2) 0.050(17) -0.018(10) -0.018(10) -0.09(3)
C13 0.24(2) 0.24(2) 0.041(17) 0.000 0.000 -0.06(3)
C14 0.17(2) 0.17(2) 0.044(17) 0.000 0.000 -0.07(2)
C15 0.169(19) 0.31(3) 0.07(3) 0.04(2) 0.000 0.000
C16 0.16(2) 0.37(4) 0.10(3) 0.09(2) 0.000 0.000
C17 0.18(2) 0.44(3) 0.11(2) 0.06(2) 0.011(18) 0.034(19)
C18 0.19(2) 0.59(4) 0.19(3) 0.04(3) 0.013(19) 0.04(2)
C19 0.21(3) 0.70(5) 0.30(4) -0.03(3) 0.000 0.000
C20 0.21(3) 0.80(5) 0.37(5) 0.02(4) 0.000 0.000
C21 0.24(3) 0.83(5) 0.39(4) 0.02(4) -0.03(2) -0.02(2)
C22 0.24(3) 0.91(6) 0.47(5) 0.02(4) -0.03(2) -0.02(2)
C23 0.25(3) 0.95(6) 0.54(6) 0.00(5) 0.000 0.000
C24 0.26(3) 0.99(6) 0.61(6) -0.01(5) 0.000 0.000
C25 0.27(3) 1.00(6) 0.63(5) -0.01(5) -0.01(3) -0.01(2)
C26 0.27(3) 0.97(6) 0.62(5) 0.01(5) -0.01(3) -0.01(2)
C27 0.30(3) 0.96(6) 0.56(5) 0.04(5) 0.000 0.000
C28 0.32(3) 0.91(5) 0.51(4) 0.04(4) 0.000 0.000
O8 0.651(3) 0.651(3) 0.651(3) -0.0002(12) -0.0004(16) -0.0002(12)

loop_
_atom_type_symbol
_atom_type_description
_atom_type_scat_dispersion_real
_atom_type_scat_dispersion_imag
_atom_type_scat_source
C C 0.0181 0.0091 'International Tables Vol C Tables 4.2.6.8 and 6.1.1.4'
O O 0.0492 0.0322 'International Tables Vol C Tables 4.2.6.8 and 6.1.1.4'
Zn Zn -1.5491 0.6778 'International Tables Vol C Tables 4.2.6.8 and 6.1.1.4'

loop_
_geom_angle_atom_site_label_1
_geom_angle_atom_site_label_2
_geom_angle_atom_site_label_3
_geom_angle
_geom_angle_site_symmetry_1
_geom_angle_site_symmetry_3
_geom_angle_publ_flag
Zn1 Zn1 Zn1 59.35(11) 4_657 3_665 ?
Zn1 Zn1 Zn1 61.3(2) 4_657 2_567 ?
Zn1 Zn1 Zn1 59.35(11) 2_567 3_665 ?
O5 Zn1 Zn1 35.79(9) . 4_657 ?
O5 Zn1 Zn1 34.21(18) . 3_665 ?
O5 Zn1 Zn1 35.79(9) . 2_567 ?
O5 Zn1 O3 113.4(6) . . ?
O5 Zn1 O3 113.4(6) . 19_665 ?
O1 Zn1 Zn1 122.0(6) . 4_657 ?
O1 Zn1 Zn1 122.0(6) . 2_567 ?
O1 Zn1 Zn1 74.3(7) . 3_665 ?
O1 Zn1 O5 108.6(8) . . ?
O1 Zn1 O3 107.5(7) . . ?
O1 Zn1 O3 107.5(7) . 19_665 ?
O3 Zn1 Zn1 77.6(6) . 4_657 ?
O3 Zn1 Zn1 77.6(6) 19_665 2_567 ?
O3 Zn1 Zn1 125.6(6) 19_665 3_665 ?
O3 Zn1 Zn1 125.6(6) . 3_665 ?
O3 Zn1 Zn1 126.9(6) . 2_567 ?
O3 Zn1 Zn1 126.9(6) 19_665 4_657 ?
O3 Zn1 O3 106.2(13) . 19_665 ?
O2 Zn2 O6 110.4(6) . . ?
O2 Zn2 O6 110.4(6) 11 . ?
O2 Zn2 O6 110.4(6) 12 . ?
O2 Zn2 O2 108.5(6) 12 11 ?
O2 Zn2 O2 108.5(6) . 11 ?
O2 Zn2 O2 108.5(6) . 12 ?
Zn3 Zn3 Zn3 67.1(6) 3_765 6_567 ?
Zn3 Zn3 Zn3 56.4(3) 3_765 9_757 ?
Zn3 Zn3 Zn3 56.4(3) 6_567 9_757 ?
O4 Zn3 Zn3 122(2) 24 6_567 ?
O4 Zn3 Zn3 80.4(12) 24 3_765 ?
O4 Zn3 Zn3 80.4(12) . 6_567 ?
O4 Zn3 Zn3 134.6(8) . 9_757 ?
O4 Zn3 Zn3 134.6(8) 24 9_757 ?
O4 Zn3 Zn3 122(2) . 3_765 ?
O4 Zn3 O4 78.5(15) 24 . ?
O4 Zn3 O8 126(2) 24 . ?
O4 Zn3 O8 126(2) . . ?
O7 Zn3 Zn3 38.0(2) . 3_765 ?
O7 Zn3 Zn3 29.4(5) . 9_757 ?
O7 Zn3 Zn3 38.0(2) . 6_567 ?
O7 Zn3 O4 116.8(15) . 24 ?
O7 Zn3 O4 116.8(15) . . ?
O7 Zn3 O8 95(2) . . ?
O8 Zn3 Zn3 109.7(18) . 3_765 ?
O8 Zn3 Zn3 109.7(18) . 6_567 ?
O8 Zn3 Zn3 65(2) . 9_757 ?
Zn1 O5 Zn1 111.6(4) 4_657 2_567 ?
Zn1 O5 Zn1 108.43(18) 2_567 3_665 ?
Zn1 O5 Zn1 108.43(18) . 4_657 ?
Zn1 O5 Zn1 108.43(18) 4_657 3_665 ?
Zn1 O5 Zn1 108.43(18) . 2_567 ?
Zn1 O5 Zn1 111.6(4) . 3_665 ?
C1 O1 Zn1 136(2) . . ?
Zn2 O6 Zn2 109.5 4_656 3_665 ?
Zn2 O6 Zn2 109.469(1) 4_656 2_566 ?
Zn2 O6 Zn2 109.5 . 3_665 ?
Zn2 O6 Zn2 109.472(2) . 2_566 ?
Zn2 O6 Zn2 109.472(1) 2_566 3_665 ?
Zn2 O6 Zn2 109.472(1) . 4_656 ?
C14 O2 Zn2 133.1(19) . . ?
C15 O3 Zn1 131(2) . . ?
C28 O4 Zn3 108(2) . . ?
Zn3 O7 Zn3 104.0(4) 9_757 6_567 ?
Zn3 O7 Zn3 104.0(4) 9_757 3_765 ?
Zn3 O7 Zn3 121.2(10) 6_567 3_765 ?
Zn3 O7 Zn3 121.2(10) 9_757 . ?
Zn3 O7 Zn3 104.0(4) 6_567 . ?
Zn3 O7 Zn3 104.0(4) 3_765 . ?
O1 C1 O1 120(3) . 3_665 ?
O1 C1 C2 120.0(17) . . ?
O1 C1 C2 120.0(17) 3_665 . ?
C3 C2 C1 120.5(7) . . ?
C3 C2 C1 120.5(7) 3_665 . ?
C3 C2 C3 119.0(14) 3_665 . ?
C2 C3 C4 120.6(13) . . ?
C5 C4 C3 120.3(13) . . ?
C4 C5 C4 119.2(14) . 3_665 ?
C4 C5 C6 120.4(7) . . ?
C4 C5 C6 120.4(7) 3_665 . ?
C7 C6 C5 120.9(7) 3_665 . ?
C7 C6 C5 120.9(7) . . ?
C7 C6 C7 118.2(14) . 3_665 ?
C6 C7 C8 120.7(13) . . ?
C9 C8 C7 121.1(13) . . ?
C8 C9 C8 118.1(14) 3_665 . ?
C8 C9 C10 121.0(7) 3_665 . ?
C8 C9 C10 121.0(7) . . ?
C11 C10 C9 120.8(7) 3_665 . ?
C11 C10 C9 120.8(7) . . ?
C11 C10 C11 118.4(14) . 3_665 ?
C10 C11 C12 121.0(13) . . ?
C11 C12 C13 120.4(13) . . ?
C12 C13 C12 118.7(14) 3_665 . ?
C12 C13 C14 120.6(7) 3_665 . ?
C12 C13 C14 120.6(7) . . ?
O2 C14 O2 123(3) 3_665 . ?
O2 C14 C13 118.3(14) 3_665 . ?
O2 C14 C13 118.3(14) . . ?
O3 C15 O3 123(3) 6_567 . ?
O3 C15 C16 118.3(15) 6_567 . ?
O3 C15 C16 118.3(15) . . ?
C17 C16 C15 119.7(7) . . ?
C17 C16 C15 119.7(7) 6_567 . ?
C17 C16 C17 120.6(14) 6_567 . ?
C18 C17 C16 119.0(13) . . ?
C17 C18 C19 120.4(13) . . ?
C18 C19 C18 118.8(14) . 6_567 ?
C18 C19 C20 120.6(7) 6_567 . ?
C18 C19 C20 120.6(7) . . ?
C21 C20 C19 121.0(7) . . ?
C21 C20 C19 121.0(7) 6_567 . ?
C21 C20 C21 118.0(15) 6_567 . ?
C22 C21 C20 119.8(15) . . ?
C21 C22 C23 119.2(14) . . ?
C22 C23 C22 119.3(15) 6_567 . ?
C22 C23 C24 120.4(8) . . ?
C22 C23 C24 120.4(8) 6_567 . ?
C25 C24 C23 120.3(7) 6_567 . ?
C25 C24 C23 120.3(7) . . ?
C25 C24 C25 119.3(15) . 6_567 ?
C26 C25 C24 120.1(15) . . ?
C25 C26 C27 119.5(15) . . ?
C26 C27 C26 119.7(15) 6_567 . ?
C26 C27 C28 120.1(8) 6_567 . ?
C26 C27 C28 120.1(8) . . ?
O4 C28 O4 143(4) 6_567 . ?
O4 C28 C27 108.3(19) 6_567 . ?
O4 C28 C27 108.3(19) . . ?
O8 O8 Zn3 115(2) 9_757 . ?

loop_
_geom_bond_atom_site_label_1
_geom_bond_atom_site_label_2
_geom_bond_distance
_geom_bond_site_symmetry_2
_geom_bond_publ_flag
Zn1 Zn1 3.052(10) 4_657 ?
Zn1 Zn1 3.112(12) 3_665 ?
Zn1 Zn1 3.052(10) 2_567 ?
Zn1 O5 1.881(6) . ?
Zn1 O1 1.86(2) . ?
Zn1 O3 1.945(12) 19_665 ?
Zn1 O3 1.945(12) . ?
Zn2 O6 1.957(7) . ?
Zn2 O2 1.843(16) 11 ?
Zn2 O2 1.843(16) . ?
Zn2 O2 1.843(16) 12 ?
Zn3 Zn3 2.82(3) 3_765 ?
Zn3 Zn3 2.82(3) 6_567 ?
Zn3 Zn3 3.12(3) 9_757 ?
Zn3 O4 1.991(15) . ?
Zn3 O4 1.991(15) 24 ?
Zn3 O7 1.789(16) . ?
Zn3 O8 2.09(3) . ?
O5 Zn1 1.881(6) 3_665 ?
O5 Zn1 1.881(6) 2_567 ?
O5 Zn1 1.881(6) 4_657 ?
O1 C1 1.22(3) . ?
O6 Zn2 1.957(7) 4_656 ?
O6 Zn2 1.957(7) 3_665 ?
O6 Zn2 1.957(7) 2_566 ?
O2 C14 1.277(13) . ?
O3 C15 1.259(13) . ?
O4 C28 1.285(15) . ?
O7 Zn3 1.789(16) 6_567 ?
O7 Zn3 1.789(16) 3_765 ?
O7 Zn3 1.789(16) 9_757 ?
C1 O1 1.22(3) 3_665 ?
C1 C2 1.455(16) . ?
C2 C3 1.386(13) 3_665 ?
C2 C3 1.387(13) . ?
C3 C4 1.394(12) . ?
C4 C5 1.387(13) . ?
C5 C4 1.388(13) 3_665 ?
C5 C6 1.463(14) . ?
C6 C7 1.382(14) . ?
C6 C7 1.382(14) 3_665 ?
C7 C8 1.386(12) . ?
C8 C9 1.379(14) . ?
C9 C8 1.378(13) 3_665 ?
C9 C10 1.459(14) . ?
C10 C11 1.383(14) . ?
C10 C11 1.383(13) 3_665 ?
C11 C12 1.386(12) . ?
C12 C13 1.386(13) . ?
C13 C12 1.386(13) 3_665 ?
C13 C14 1.453(16) . ?
C14 O2 1.277(13) 3_665 ?
C15 O3 1.259(13) 6_567 ?
C15 C16 1.454(16) . ?
C16 C17 1.401(13) 6_567 ?
C16 C17 1.401(13) . ?
C17 C18 1.388(12) . ?
C18 C19 1.408(13) . ?
C19 C18 1.408(13) 6_567 ?
C19 C20 1.480(15) . ?
C20 C21 1.403(14) 6_567 ?
C20 C21 1.403(14) . ?
C21 C22 1.393(13) . ?
C22 C23 1.393(14) . ?
C23 C22 1.393(14) 6_567 ?
C23 C24 1.452(15) . ?
C24 C25 1.393(14) . ?
C24 C25 1.394(14) 6_567 ?
C25 C26 1.390(13) . ?
C26 C27 1.395(14) . ?
C27 C26 1.395(14) 6_567 ?
C27 C28 1.454(16) . ?
C28 O4 1.285(15) 6_567 ?
O8 O8 1.38(13) 9_757 ?
